data_2214185
loop_
_publ_author_name
'Xia, Yong'
'Dong, Wen-Liang'
'Ding, Xiao-Ling'
'Zhao, Bao-Xiang'

_publ_section_title
;Ethyl
 1-(4-<i>tert</i>-butylbenzyl)-3-(4-chlorophenyl)-1<i>H</i>-pyrazole-5-carboxylate
;
_journal_coeditor_code FB2052
_journal_issue 7
_journal_name_full 'Acta Crystallographica Section E'
_journal_page_first o3257
_journal_page_last o3257
_journal_paper_doi 10.1107/S1600536807028814
_journal_volume 63
_journal_year 2007
_chemical_formula_iupac 'C23 H25 Cl N2 O2'
_chemical_formula_moiety 'C23 H25 Cl N2 O2'
_chemical_formula_sum 'C23 H25 Cl N2 O2'
_chemical_formula_weight 396.90
_chemical_name_systematic
;
Ethyl 1-(4-<i>tert</i>-butylbenzyl)-3-(4-chlorophenyl)-1<i>H</i>-pyrazole-5-
carboxylate
;
_space_group_IT_number 2
_symmetry_cell_setting triclinic
_symmetry_space_group_name_Hall '-P 1'
_symmetry_space_group_name_H-M 'P -1'
_atom_sites_solution_hydrogens difmap
_atom_sites_solution_primary direct
_atom_sites_solution_secondary difmap
_audit_creation_method SHELXL97
_cell_angle_alpha 70.4320(10)
_cell_angle_beta 79.3400(10)
_cell_angle_gamma 71.0230(10)
_cell_formula_units_Z 2
_cell_length_a 7.93510(10)
_cell_length_b 11.9430(2)
_cell_length_c 12.6558(2)
_cell_measurement_reflns_used 4831
_cell_measurement_temperature 293(2)
_cell_measurement_theta_max 23.96
_cell_measurement_theta_min 2.72
_cell_volume 1064.78(3)
_computing_cell_refinement APEX2
_computing_data_collection 'APEX2 (Bruker, 2005)'
_computing_data_reduction APEX2
_computing_molecular_graphics 'SHELXTL (Bruker, 1997)'
_computing_publication_material 'WinGX (Farrugia, 1999)'
_computing_structure_refinement 'SHELXL97 (Sheldrick, 1997)'
_computing_structure_solution 'SIR97 (Altomare <i>et al.</i>,  1999)'
_diffrn_ambient_temperature 293(2)
_diffrn_measured_fraction_theta_full 0.984
_diffrn_measured_fraction_theta_max 0.984
_diffrn_measurement_device_type 'Bruker APEXII CCD area-detector'
_diffrn_measurement_method '\f and \w'
_diffrn_radiation_monochromator graphite
_diffrn_radiation_source 'fine-focus sealed tube'
_diffrn_radiation_type MoK\a
_diffrn_radiation_wavelength 0.71073
_diffrn_reflns_av_R_equivalents 0.0213
_diffrn_reflns_av_sigmaI/netI 0.0220
_diffrn_reflns_limit_h_max 10
_diffrn_reflns_limit_h_min -10
_diffrn_reflns_limit_k_max 15
_diffrn_reflns_limit_k_min -14
_diffrn_reflns_limit_l_max 16
_diffrn_reflns_limit_l_min -16
_diffrn_reflns_number 15955
_diffrn_reflns_theta_full 27.50
_diffrn_reflns_theta_max 27.50
_diffrn_reflns_theta_min 1.89
_diffrn_standards_number 0
_exptl_absorpt_coefficient_mu 0.200
_exptl_absorpt_correction_T_max 0.9389
_exptl_absorpt_correction_T_min 0.8413
_exptl_absorpt_correction_type multi-scan
_exptl_absorpt_process_details '(APEX2; Bruker, 2005)'
_exptl_crystal_colour colourless
_exptl_crystal_density_diffrn 1.238
_exptl_crystal_density_method 'not measured'
_exptl_crystal_description block
_exptl_crystal_F_000 420
_exptl_crystal_size_max 0.44
_exptl_crystal_size_mid 0.35
_exptl_crystal_size_min 0.32
_refine_diff_density_max 0.387
_refine_diff_density_min -0.286
_refine_ls_extinction_method none
_refine_ls_goodness_of_fit_ref 1.070
_refine_ls_hydrogen_treatment constr
_refine_ls_matrix_type full
_refine_ls_number_constraints 96
_refine_ls_number_parameters 257
_refine_ls_number_reflns 4824
_refine_ls_number_restraints 0
_refine_ls_restrained_S_all 1.070
_refine_ls_R_factor_all 0.0827
_refine_ls_R_factor_gt 0.0589
_refine_ls_shift/su_max 0.000
_refine_ls_shift/su_mean 0.000
_refine_ls_structure_factor_coef Fsqd
_refine_ls_weighting_details 'calc w = 1/[\s^2^(Fo^2^)+(0.098P)^2^+0.2242P] where P=(Fo^2^+2Fc^2^)/3'
_refine_ls_weighting_scheme calc
_refine_ls_wR_factor_gt 0.1745
_refine_ls_wR_factor_ref 0.1975
_reflns_number_gt 3237
_reflns_number_total 4824
_reflns_threshold_expression I>2\s(I)
_cod_data_source_file fb2052.cif
_cod_data_source_block I
_cod_database_code 2214185
_cod_database_fobs_code 2214185

loop_
_symmetry_equiv_pos_as_xyz
'x, y, z'
'-x, -y, -z'

loop_
_atom_site_type_symbol
_atom_site_label
_atom_site_fract_x
_atom_site_fract_y
_atom_site_fract_z
_atom_site_U_iso_or_equiv
_atom_site_adp_type
_atom_site_calc_flag
_atom_site_refinement_flags
_atom_site_occupancy
C C1 0.8400(3) 0.1190(3) -0.2742(2) 0.0733(6) Uani d . 1
C C2 0.9389(4) 0.0694(2) -0.1824(2) 0.0757(6) Uani d . 1
H H2 1.0090 -0.0127 -0.1645 0.091 Uiso calc R 1
C C3 0.9325(3) 0.1431(2) -0.1173(2) 0.0693(6) Uani d . 1
H H3 1.0011 0.1101 -0.0560 0.083 Uiso calc R 1
C C4 0.8268(3) 0.26521(19) -0.14063(17) 0.0581(5) Uani d . 1
C C5 0.7294(3) 0.3124(2) -0.2340(2) 0.0731(6) Uani d . 1
H H5 0.6578 0.3941 -0.2520 0.088 Uiso calc R 1
C C6 0.7373(3) 0.2398(3) -0.3006(2) 0.0818(7) Uani d . 1
H H6 0.6726 0.2731 -0.3637 0.098 Uiso calc R 1
C C7 0.8169(3) 0.34127(18) -0.06786(17) 0.0570(5) Uani d . 1
C C8 0.7448(3) 0.46923(19) -0.08634(18) 0.0615(5) Uani d . 1
H H8 0.6916 0.5274 -0.1497 0.074 Uiso calc R 1
C C9 0.7694(3) 0.4904(2) 0.00879(18) 0.0613(5) Uani d . 1
C C10 0.7236(3) 0.6070(2) 0.0386(2) 0.0695(6) Uani d . 1
C C11 0.6048(5) 0.8229(3) -0.0261(3) 0.1026(10) Uani d . 1
H H11A 0.5388 0.8196 0.0469 0.123 Uiso calc R 1
H H11B 0.7125 0.8451 -0.0270 0.123 Uiso calc R 1
C C12 0.4977(6) 0.9139(3) -0.1125(4) 0.1328(14) Uani d . 1
H H12A 0.5684 0.9241 -0.1835 0.199 Uiso calc R 1
H H12B 0.4550 0.9915 -0.0954 0.199 Uiso calc R 1
H H12C 0.3978 0.8873 -0.1165 0.199 Uiso calc R 1
C C13 0.8939(3) 0.3461(2) 0.19562(19) 0.0672(6) Uani d . 1
H H13A 0.9302 0.4120 0.2050 0.081 Uiso calc R 1
H H13B 0.9930 0.2710 0.2119 0.081 Uiso calc R 1
C C14 0.7343(3) 0.32618(18) 0.27736(17) 0.0570(5) Uani d . 1
C C15 0.6616(4) 0.2337(2) 0.2844(2) 0.0899(9) Uani d . 1
H H15 0.7122 0.1827 0.2384 0.108 Uiso calc R 1
C C16 0.5160(4) 0.2151(2) 0.3581(2) 0.0894(9) Uani d . 1
H H16 0.4705 0.1517 0.3603 0.107 Uiso calc R 1
C C17 0.4343(3) 0.28730(17) 0.42923(16) 0.0550(5) Uani d . 1
C C18 0.5076(3) 0.37929(19) 0.42172(18) 0.0625(5) Uani d . 1
H H18 0.4575 0.4300 0.4681 0.075 Uiso calc R 1
C C19 0.6542(3) 0.3991(2) 0.34712(19) 0.0649(5) Uani d . 1
H H19 0.6991 0.4630 0.3442 0.078 Uiso calc R 1
C C20 0.2712(3) 0.2639(2) 0.50910(19) 0.0656(5) Uani d . 1
C C21 0.3156(5) 0.1280(3) 0.5793(3) 0.1250(13) Uani d . 1
H H21A 0.3416 0.0766 0.5306 0.188 Uiso calc R 1
H H21B 0.2153 0.1137 0.6319 0.188 Uiso calc R 1
H H21C 0.4179 0.1081 0.6196 0.188 Uiso calc R 1
C C22 0.2155(5) 0.3413(4) 0.5903(3) 0.1224(13) Uani d . 1
H H22A 0.3128 0.3224 0.6344 0.184 Uiso calc R 1
H H22B 0.1139 0.3227 0.6391 0.184 Uiso calc R 1
H H22C 0.1846 0.4277 0.5486 0.184 Uiso calc R 1
C C23 0.1175(4) 0.2919(4) 0.4406(3) 0.1135(11) Uani d . 1
H H23A 0.0880 0.3775 0.3967 0.170 Uiso calc R 1
H H23B 0.0155 0.2754 0.4902 0.170 Uiso calc R 1
H H23C 0.1515 0.2405 0.3915 0.170 Uiso calc R 1
Cl Cl1 0.85235(12) 0.02856(9) -0.35989(7) 0.1085(3) Uani d . 1
N N1 0.8817(2) 0.28689(16) 0.03336(14) 0.0599(4) Uani d . 1
N N2 0.8527(2) 0.37855(16) 0.07868(14) 0.0608(4) Uani d . 1
O O1 0.6522(3) 0.70272(15) -0.04525(16) 0.0877(5) Uani d . 1
O O2 0.7491(3) 0.61609(18) 0.12555(17) 0.0940(6) Uani d . 1

loop_
_atom_site_aniso_label
_atom_site_aniso_U_11
_atom_site_aniso_U_22
_atom_site_aniso_U_33
_atom_site_aniso_U_12
_atom_site_aniso_U_13
_atom_site_aniso_U_23
C1 0.0674(14) 0.0919(16) 0.0694(14) -0.0270(12) 0.0013(11) -0.0345(13)
C2 0.0834(16) 0.0710(14) 0.0694(15) -0.0120(11) -0.0080(12) -0.0254(11)
C3 0.0754(14) 0.0671(12) 0.0588(12) -0.0090(10) -0.0143(10) -0.0166(10)
C4 0.0538(11) 0.0643(11) 0.0507(11) -0.0168(9) -0.0002(8) -0.0125(9)
C5 0.0651(13) 0.0763(14) 0.0687(14) -0.0062(11) -0.0145(11) -0.0185(11)
C6 0.0742(15) 0.1045(19) 0.0702(15) -0.0202(14) -0.0202(12) -0.0279(14)
C7 0.0513(10) 0.0613(11) 0.0526(11) -0.0147(8) 0.0003(8) -0.0131(9)
C8 0.0615(12) 0.0595(11) 0.0563(12) -0.0159(9) -0.0030(9) -0.0103(9)
C9 0.0567(11) 0.0627(11) 0.0608(12) -0.0207(9) 0.0039(9) -0.0147(9)
C10 0.0684(14) 0.0683(13) 0.0700(15) -0.0245(10) 0.0044(11) -0.0187(11)
C11 0.128(3) 0.0693(16) 0.114(2) -0.0187(16) -0.021(2) -0.0345(16)
C12 0.190(4) 0.0763(19) 0.129(3) -0.015(2) -0.047(3) -0.031(2)
C13 0.0619(13) 0.0826(14) 0.0589(12) -0.0215(10) -0.0065(10) -0.0215(11)
C14 0.0607(11) 0.0599(11) 0.0504(10) -0.0151(9) -0.0077(8) -0.0167(8)
C15 0.110(2) 0.0854(16) 0.0934(19) -0.0455(15) 0.0363(16) -0.0576(15)
C16 0.109(2) 0.0850(16) 0.0991(19) -0.0534(15) 0.0329(16) -0.0563(15)
C17 0.0585(11) 0.0550(10) 0.0524(11) -0.0129(8) -0.0085(8) -0.0182(8)
C18 0.0717(13) 0.0629(11) 0.0592(12) -0.0157(10) -0.0041(10) -0.0300(10)
C19 0.0761(14) 0.0671(12) 0.0645(13) -0.0285(10) -0.0059(10) -0.0281(10)
C20 0.0584(12) 0.0759(13) 0.0676(13) -0.0196(10) -0.0026(10) -0.0285(11)
C21 0.102(2) 0.116(2) 0.112(3) -0.0306(19) 0.0248(19) 0.005(2)
C22 0.108(2) 0.179(4) 0.122(3) -0.072(2) 0.043(2) -0.095(3)
C23 0.0793(19) 0.162(3) 0.105(2) -0.0364(19) -0.0122(17) -0.042(2)
Cl1 0.1159(6) 0.1348(7) 0.1051(6) -0.0420(5) -0.0072(5) -0.0687(5)
N1 0.0590(10) 0.0627(10) 0.0534(10) -0.0146(7) -0.0020(7) -0.0155(8)
N2 0.0589(10) 0.0675(10) 0.0535(10) -0.0187(8) -0.0008(7) -0.0160(8)
O1 0.1104(14) 0.0619(9) 0.0899(13) -0.0174(9) -0.0180(10) -0.0233(9)
O2 0.1237(16) 0.0853(12) 0.0800(12) -0.0315(11) -0.0052(11) -0.0333(10)

loop_
_atom_type_symbol
_atom_type_description
_atom_type_scat_dispersion_real
_atom_type_scat_dispersion_imag
_atom_type_scat_source
C C 0.0033 0.0016 'International Tables Vol C Tables 4.2.6.8 and 6.1.1.4'
H H 0.0000 0.0000 'International Tables Vol C Tables 4.2.6.8 and 6.1.1.4'
N N 0.0061 0.0033 'International Tables Vol C Tables 4.2.6.8 and 6.1.1.4'
O O 0.0106 0.0060 'International Tables Vol C Tables 4.2.6.8 and 6.1.1.4'
Cl Cl 0.1484 0.1585 'International Tables Vol C Tables 4.2.6.8 and 6.1.1.4'

loop_
_geom_angle_atom_site_label_1
_geom_angle_atom_site_label_2
_geom_angle_atom_site_label_3
_geom_angle
C6 C1 C2 120.5(2)
C6 C1 Cl1 120.0(2)
C2 C1 Cl1 119.5(2)
C1 C2 C3 119.0(2)
C1 C2 H2 120.5
C3 C2 H2 120.5
C2 C3 C4 121.9(2)
C2 C3 H3 119.1
C4 C3 H3 119.1
C5 C4 C3 117.6(2)
C5 C4 C7 121.28(19)
C3 C4 C7 121.12(19)
C6 C5 C4 120.8(2)
C6 C5 H5 119.6
C4 C5 H5 119.6
C1 C6 C5 120.2(2)
C1 C6 H6 119.9
C5 C6 H6 119.9
N1 C7 C8 110.64(19)
N1 C7 C4 119.66(18)
C8 C7 C4 129.70(19)
C9 C8 C7 105.23(19)
C9 C8 H8 127.4
C7 C8 H8 127.4
N2 C9 C8 106.89(19)
N2 C9 C10 122.4(2)
C8 C9 C10 130.7(2)
O2 C10 O1 123.6(2)
O2 C10 C9 125.8(2)
O1 C10 C9 110.6(2)
C12 C11 O1 109.3(3)
C12 C11 H11A 109.8
O1 C11 H11A 109.8
C12 C11 H11B 109.8
O1 C11 H11B 109.8
H11A C11 H11B 108.3
C11 C12 H12A 109.5
C11 C12 H12B 109.5
H12A C12 H12B 109.5
C11 C12 H12C 109.5
H12A C12 H12C 109.5
H12B C12 H12C 109.5
N2 C13 C14 111.33(17)
N2 C13 H13A 109.4
C14 C13 H13A 109.4
N2 C13 H13B 109.4
C14 C13 H13B 109.4
H13A C13 H13B 108.0
C19 C14 C15 116.9(2)
C19 C14 C13 122.20(19)
C15 C14 C13 120.86(19)
C16 C15 C14 121.4(2)
C16 C15 H15 119.3
C14 C15 H15 119.3
C15 C16 C17 122.4(2)
C15 C16 H16 118.8
C17 C16 H16 118.8
C18 C17 C16 115.9(2)
C18 C17 C20 123.57(18)
C16 C17 C20 120.53(19)
C17 C18 C19 122.06(18)
C17 C18 H18 119.0
C19 C18 H18 119.0
C14 C19 C18 121.34(19)
C14 C19 H19 119.3
C18 C19 H19 119.3
C23 C20 C22 109.6(2)
C23 C20 C21 108.9(3)
C22 C20 C21 107.4(3)
C23 C20 C17 109.0(2)
C22 C20 C17 112.5(2)
C21 C20 C17 109.21(19)
C20 C21 H21A 109.5
C20 C21 H21B 109.5
H21A C21 H21B 109.5
C20 C21 H21C 109.5
H21A C21 H21C 109.5
H21B C21 H21C 109.5
C20 C22 H22A 109.5
C20 C22 H22B 109.5
H22A C22 H22B 109.5
C20 C22 H22C 109.5
H22A C22 H22C 109.5
H22B C22 H22C 109.5
C20 C23 H23A 109.5
C20 C23 H23B 109.5
H23A C23 H23B 109.5
C20 C23 H23C 109.5
H23A C23 H23C 109.5
H23B C23 H23C 109.5
N2 N1 C7 105.59(16)
N1 N2 C9 111.65(17)
N1 N2 C13 118.38(17)
C9 N2 C13 129.60(19)
C10 O1 C11 115.5(2)

loop_
_geom_bond_atom_site_label_1
_geom_bond_atom_site_label_2
_geom_bond_distance
C1 C6 1.367(4)
C1 C2 1.376(4)
C1 Cl1 1.741(3)
C2 C3 1.377(3)
C2 H2 0.9300
C3 C4 1.388(3)
C3 H3 0.9300
C4 C5 1.386(3)
C4 C7 1.472(3)
C5 C6 1.378(4)
C5 H5 0.9300
C6 H6 0.9300
C7 N1 1.340(3)
C7 C8 1.400(3)
C8 C9 1.369(3)
C8 H8 0.9300
C9 N2 1.361(3)
C9 C10 1.479(3)
C10 O2 1.200(3)
C10 O1 1.320(3)
C11 C12 1.430(5)
C11 O1 1.452(3)
C11 H11A 0.9700
C11 H11B 0.9700
C12 H12A 0.9600
C12 H12B 0.9600
C12 H12C 0.9600
C13 N2 1.470(3)
C13 C14 1.509(3)
C13 H13A 0.9700
C13 H13B 0.9700
C14 C19 1.375(3)
C14 C15 1.375(3)
C15 C16 1.372(4)
C15 H15 0.9300
C16 C17 1.384(3)
C16 H16 0.9300
C17 C18 1.371(3)
C17 C20 1.529(3)
C18 C19 1.386(3)
C18 H18 0.9300
C19 H19 0.9300
C20 C23 1.510(4)
C20 C22 1.519(4)
C20 C21 1.525(4)
C21 H21A 0.9600
C21 H21B 0.9600
C21 H21C 0.9600
C22 H22A 0.9600
C22 H22B 0.9600
C22 H22C 0.9600
C23 H23A 0.9600
C23 H23B 0.9600
C23 H23C 0.9600
N1 N2 1.337(2)

loop_
_geom_hbond_atom_site_label_D
_geom_hbond_atom_site_label_H
_geom_hbond_atom_site_label_A
_geom_hbond_site_symmetry_A
_geom_hbond_distance_DH
_geom_hbond_distance_HA
_geom_hbond_distance_DA
_geom_hbond_angle_DHA
C3 H3 N1 1_555 0.93 2.56 2.865(3) 100
C13 H13A O2 1_555 0.97 2.37 2.925(3) 116

loop_
_geom_torsion_atom_site_label_1
_geom_torsion_atom_site_label_2
_geom_torsion_atom_site_label_3
_geom_torsion_atom_site_label_4
_geom_torsion
C6 C1 C2 C3 0.2(4)
Cl1 C1 C2 C3 177.90(19)
C1 C2 C3 C4 1.2(4)
C2 C3 C4 C5 -1.4(4)
C2 C3 C4 C7 177.9(2)
C3 C4 C5 C6 0.3(4)
C7 C4 C5 C6 -178.9(2)
C2 C1 C6 C5 -1.2(4)
Cl1 C1 C6 C5 -178.9(2)
C4 C5 C6 C1 1.0(4)
C5 C4 C7 N1 166.2(2)
C3 C4 C7 N1 -13.0(3)
C5 C4 C7 C8 -12.9(3)
C3 C4 C7 C8 167.9(2)
N1 C7 C8 C9 0.2(2)
C4 C7 C8 C9 179.34(19)
C7 C8 C9 N2 0.1(2)
C7 C8 C9 C10 179.0(2)
N2 C9 C10 O2 -2.0(4)
C8 C9 C10 O2 179.1(2)
N2 C9 C10 O1 176.88(19)
C8 C9 C10 O1 -1.9(3)
N2 C13 C14 C19 -117.6(2)
N2 C13 C14 C15 61.9(3)
C19 C14 C15 C16 -0.2(4)
C13 C14 C15 C16 -179.7(3)
C14 C15 C16 C17 -0.1(5)
C15 C16 C17 C18 0.1(4)
C15 C16 C17 C20 179.4(3)
C16 C17 C18 C19 0.2(3)
C20 C17 C18 C19 -179.0(2)
C15 C14 C19 C18 0.5(3)
C13 C14 C19 C18 -180.0(2)
C17 C18 C19 C14 -0.6(3)
C18 C17 C20 C23 113.9(3)
C16 C17 C20 C23 -65.4(3)
C18 C17 C20 C22 -8.0(3)
C16 C17 C20 C22 172.7(3)
C18 C17 C20 C21 -127.2(3)
C16 C17 C20 C21 53.5(3)
C8 C7 N1 N2 -0.4(2)
C4 C7 N1 N2 -179.63(17)
C7 N1 N2 C9 0.4(2)
C7 N1 N2 C13 174.07(17)
C8 C9 N2 N1 -0.3(2)
C10 C9 N2 N1 -179.39(18)
C8 C9 N2 C13 -173.1(2)
C10 C9 N2 C13 7.9(3)
C14 C13 N2 N1 -89.9(2)
C14 C13 N2 C9 82.4(3)
O2 C10 O1 C11 0.1(4)
C9 C10 O1 C11 -178.9(2)
C12 C11 O1 C10 -168.5(3)

loop_
_cod_related_entry_id
_cod_related_entry_database
_cod_related_entry_code
1 ChemSpider 21124213
